data_2211417
loop_
_publ_author_name
'Becker, Richard'
'Berger, Helmuth'

_publ_section_title
;
 Reinvestigation of CuSe~2~O~5~
;
_journal_issue 12
_journal_name_full 'Acta Crystallographica Section E'
_journal_page_first i256
_journal_page_last i257
_journal_paper_doi 10.1107/S1600536806048045
_journal_volume 62
_journal_year 2006
_chemical_formula_moiety 'Cu O5 Se2'
_chemical_formula_sum 'Cu O5 Se2'
_chemical_formula_weight 301.46
_chemical_name_systematic 'Copper(II) diselenium(IV) pentaoxide'
_space_group_IT_number 15
_symmetry_cell_setting monoclinic
_symmetry_space_group_name_Hall '-C 2yc'
_symmetry_space_group_name_H-M 'C 1 2/c 1'
_atom_sites_solution_primary direct
_atom_sites_solution_secondary difmap
_cell_angle_alpha 90.00
_cell_angle_beta 111.953(15)
_cell_angle_gamma 90.00
_cell_formula_units_Z 4
_cell_length_a 12.3869(19)
_cell_length_b 4.8699(7)
_cell_length_c 7.9917(13)
_cell_measurement_reflns_used 1839
_cell_measurement_temperature 292(3)
_cell_measurement_theta_max 0.64224
_cell_measurement_theta_min 0.21823
_cell_volume 447.13(13)
_computing_cell_refinement 'CrysAlis RED (Oxford Diffraction, 2005)'
_computing_data_collection 'CrysAlis CCD (Oxford Diffraction, 2005)'
_computing_data_reduction 'CrysAlis RED'
_computing_molecular_graphics 'DIAMOND (Brandenburg, 2001)'
_computing_publication_material SHELXL97
_computing_structure_refinement 'SHELXL97 (Sheldrick, 1997)'
_computing_structure_solution 'SHELXS97 (Sheldrick, 1997)'
_diffrn_ambient_temperature 292(3)
_diffrn_measured_fraction_theta_full 0.998
_diffrn_measured_fraction_theta_max 0.998
_diffrn_measurement_device_type 'Oxford Xcalibur3 Diffractometer'
_diffrn_measurement_method '\w scans at different \f'
_diffrn_radiation_monochromator graphite
_diffrn_radiation_source 'fine-focus sealed tube'
_diffrn_radiation_type 'Mo K\a'
_diffrn_radiation_wavelength 0.71073
_diffrn_reflns_av_R_equivalents 0.0710
_diffrn_reflns_av_sigmaI/netI 0.0564
_diffrn_reflns_limit_h_max 17
_diffrn_reflns_limit_h_min -17
_diffrn_reflns_limit_k_max 6
_diffrn_reflns_limit_k_min -6
_diffrn_reflns_limit_l_max 7
_diffrn_reflns_limit_l_min -11
_diffrn_reflns_number 1839
_diffrn_reflns_theta_full 29.88
_diffrn_reflns_theta_max 29.88
_diffrn_reflns_theta_min 4.54
_diffrn_standards_decay_% 0
_diffrn_standards_interval_count 0
_diffrn_standards_interval_time 0
_diffrn_standards_number 0
_exptl_absorpt_coefficient_mu 21.079
_exptl_absorpt_correction_T_max 0.64224
_exptl_absorpt_correction_T_min 0.21823
_exptl_absorpt_correction_type numerical
_exptl_absorpt_process_details
;
[X-RED32 (Stoe, 2001)
and X-SHAPE (Stoe, 1999)'
;
_exptl_crystal_colour green
_exptl_crystal_density_diffrn 4.478
_exptl_crystal_density_method 'not measured'
_exptl_crystal_description needle
_exptl_crystal_F_000 548
_exptl_crystal_size_max 0.317
_exptl_crystal_size_mid 0.079
_exptl_crystal_size_min 0.040
_refine_diff_density_max 1.150
_refine_diff_density_min -0.949
_refine_ls_extinction_coef 0.0038(6)
_refine_ls_extinction_expression Fc^*^=kFc[1+0.001xFc^2^\l^3^/sin(2\q)]^-1/4^
_refine_ls_extinction_method SHELXL97
_refine_ls_goodness_of_fit_ref 0.989
_refine_ls_hydrogen_treatment constr
_refine_ls_matrix_type full
_refine_ls_number_parameters 40
_refine_ls_number_reflns 655
_refine_ls_number_restraints 0
_refine_ls_restrained_S_all 0.989
_refine_ls_R_factor_all 0.0333
_refine_ls_R_factor_gt 0.0276
_refine_ls_shift/su_max 0.000
_refine_ls_shift/su_mean 0.000
_refine_ls_structure_factor_coef Fsqd
_refine_ls_weighting_details 'calc w=1/[\s^2^(Fo^2^)+(0.0331P)^2^+0.0000P] where P=(Fo^2^+2Fc^2^)/3'
_refine_ls_weighting_scheme calc
_refine_ls_wR_factor_gt 0.0684
_refine_ls_wR_factor_ref 0.0701
_reflns_number_gt 571
_reflns_number_total 655
_reflns_threshold_expression >2sigma(I)
_cod_data_source_file hb2184.cif
_cod_data_source_block I
_cod_original_cell_volume 447.13(12)
_cod_original_sg_symbol_Hall -C2yc
_cod_original_sg_symbol_H-M C2/c
_cod_database_code 2211417
_cod_database_fobs_code 2211417

loop_
_symmetry_equiv_pos_as_xyz
'x, y, z'
'-x, y, -z+1/2'
'x+1/2, y+1/2, z'
'-x+1/2, y+1/2, -z+1/2'
'-x, -y, -z'
'x, -y, z-1/2'
'-x+1/2, -y+1/2, -z'
'x+1/2, -y+1/2, z-1/2'

loop_
_atom_site_type_symbol
_atom_site_label
_atom_site_fract_x
_atom_site_fract_y
_atom_site_fract_z
_atom_site_U_iso_or_equiv
_atom_site_adp_type
_atom_site_calc_flag
_atom_site_refinement_flags
_atom_site_occupancy
Se Se 0.13990(4) 0.06450(9) 0.82983(5) 0.01230(18) Uani d . 1
Cu Cu 0.0000 0.5000 0.5000 0.0148(2) Uani d S 1
O O1 0.0000 -0.1180(10) 0.7500 0.0151(9) Uani d S 1
O O2 0.1256(3) 0.2753(8) 0.6593(4) 0.0222(7) Uani d . 1
O O3 0.1262(3) 0.2725(7) 0.9874(4) 0.0206(7) Uani d . 1

loop_
_atom_site_aniso_label
_atom_site_aniso_U_11
_atom_site_aniso_U_22
_atom_site_aniso_U_33
_atom_site_aniso_U_12
_atom_site_aniso_U_13
_atom_site_aniso_U_23
Se 0.0089(2) 0.0126(3) 0.0148(2) 0.00123(15) 0.00365(15) -0.00009(14)
Cu 0.0102(4) 0.0165(4) 0.0168(4) -0.0014(3) 0.0042(3) 0.0030(3)
O1 0.0093(19) 0.016(2) 0.0192(19) 0.000 0.0039(16) 0.000
O2 0.0140(15) 0.0255(19) 0.0246(15) 0.0026(14) 0.0044(12) 0.0140(14)
O3 0.0120(14) 0.0213(18) 0.0267(15) 0.0020(13) 0.0052(12) -0.0098(14)

loop_
_atom_type_symbol
_atom_type_description
_atom_type_scat_dispersion_real
_atom_type_scat_dispersion_imag
_atom_type_scat_source
Cu Cu 0.3201 1.2651 'International Tables Vol C Tables 4.2.6.8 and 6.1.1.4'
Se Se -0.0929 2.2259 'International Tables Vol C Tables 4.2.6.8 and 6.1.1.4'
O O 0.0106 0.0060 'International Tables Vol C Tables 4.2.6.8 and 6.1.1.4'

loop_
_geom_angle_atom_site_label_1
_geom_angle_atom_site_label_2
_geom_angle_atom_site_label_3
_geom_angle_site_symmetry_1
_geom_angle_site_symmetry_3
_geom_angle
O2 Se O3 . . 103.50(19)
O2 Se O1 . . 102.50(14)
O3 Se O1 . . 101.91(14)
O2 Cu O2 5_566 . 180.0000(10)
O2 Cu O3 5_566 6_565 96.16(14)
O2 Cu O3 . 6_565 83.84(14)
O2 Cu O3 5_566 2_556 83.84(14)
O2 Cu O3 . 2_556 96.16(14)
O3 Cu O3 6_565 2_556 180.0(2)
O2 Cu O1 5_566 1_565 82.90(11)
O2 Cu O1 . 1_565 97.10(11)
O3 Cu O1 6_565 1_565 82.52(11)
O3 Cu O1 2_556 1_565 97.48(11)
O2 Cu O1 5_566 5_556 97.10(11)
O2 Cu O1 . 5_556 82.90(11)
O3 Cu O1 6_565 5_556 97.48(11)
O3 Cu O1 2_556 5_556 82.52(11)
O1 Cu O1 1_565 5_556 180.0
Se O1 Se . 2_556 122.1(3)
Se O1 Cu . 1_545 109.02(6)
Se O1 Cu 2_556 1_545 109.49(6)
Se O1 Cu . 2_546 109.49(6)
Se O1 Cu 2_556 2_546 109.02(6)
Cu O1 Cu 1_545 2_546 94.09(15)
Se O1 Cu . 2_556 66.41(12)
Se O1 Cu 2_556 2_556 66.04(12)
Cu O1 Cu 1_545 2_556 166.53(11)
Cu O1 Cu 2_546 2_556 99.38(3)
Se O1 Cu . . 66.04(12)
Se O1 Cu 2_556 . 66.41(12)
Cu O1 Cu 1_545 . 99.38(3)
Cu O1 Cu 2_546 . 166.53(11)
Cu O1 Cu 2_556 . 67.16(8)
Se O2 Cu . . 134.49(19)
Se O2 Cu . 2_556 62.17(10)
Cu O2 Cu . 2_556 82.18(11)
Se O3 Cu . 2_556 133.77(17)
Se O3 Se . 7_557 100.73(13)
Cu O3 Se 2_556 7_557 120.04(14)
Se O3 Cu . . 61.39(9)
Cu O3 Cu 2_556 . 81.71(10)
Se O3 Cu 7_557 . 113.52(10)

loop_
_geom_bond_atom_site_label_1
_geom_bond_atom_site_label_2
_geom_bond_site_symmetry_2
_geom_bond_distance
_geom_bond_publ_flag
Se O2 . 1.662(3) yes
Se O3 . 1.673(3) yes
Se O1 . 1.837(2) yes
Cu O2 5_566 1.938(3) n
Cu O2 . 1.938(3) yes
Cu O3 6_565 1.949(3) yes
Cu O3 2_556 1.949(3) n
Cu O1 1_565 2.730(3) yes
Cu O1 5_556 2.730(3) n
O1 Se 2_556 1.837(2) n
O1 Cu 1_545 2.730(3) n
O1 Cu 2_546 2.730(3) n
O1 Cu 2_556 3.612(4) n
O2 Cu 2_556 3.768(3) n
O3 Cu 2_556 1.949(3) n
O3 Se 7_557 2.827(3) n
